data_7057069
loop_
_publ_author_name
'Nechipadappu, Sunil Kumar'
'Ramachandran, Jeeshma'
'Shivalingegowda, Naveen'
'Lokanath, Neratur Krishnappagowda'
'Trivedi, Darshak R.'

_publ_section_title
;
 Synthesis of cocrystals/salts of flucytosine: Structure and stability
;
_journal_issue 7
_journal_name_full 'New Journal of Chemistry'
_journal_page_first 5433
_journal_paper_doi 10.1039/C7NJ04400C
_journal_volume 42
_journal_year 2018
_chemical_formula_sum 'C11 H10 F N3 O6'
_chemical_formula_weight 299.22
_chemical_name_systematic 'Flucytosine/Gallic acid'
_space_group_crystal_system monoclinic
_space_group_IT_number 14
_space_group_name_Hall '-P 2yn'
_space_group_name_H-M_alt 'P 1 21/n 1'
_symmetry_space_group_name_Hall '-P 2yn'
_symmetry_space_group_name_H-M 'P 1 21/n 1'
_atom_sites_solution_hydrogens mixed
_audit_creation_method SHELXL-2014/7
_audit_update_record
;
2017-04-13 deposited with the CCDC.
2018-02-23 downloaded from the CCDC.
;
_cell_angle_alpha 90
_cell_angle_beta 95.183(12)
_cell_angle_gamma 90
_cell_formula_units_Z 4
_cell_length_a 5.283(2)
_cell_length_b 17.757(7)
_cell_length_c 12.125(5)
_cell_measurement_reflns_used 1908
_cell_measurement_temperature 296(2)
_cell_measurement_theta_max 64.585
_cell_measurement_theta_min 4.428
_cell_volume 1132.8(8)
_computing_structure_refinement 'SHELXL-2014/7 (Sheldrick, 2014)'
_diffrn_ambient_temperature 296(2)
_diffrn_measured_fraction_theta_full 0.976
_diffrn_measured_fraction_theta_max 0.976
_diffrn_measurement_device_type proteum2
_diffrn_radiation_type CuK\a
_diffrn_radiation_wavelength 1.54178
_diffrn_reflns_av_R_equivalents 0.0706
_diffrn_reflns_av_unetI/netI 0.0841
_diffrn_reflns_Laue_measured_fraction_full 0.976
_diffrn_reflns_Laue_measured_fraction_max 0.976
_diffrn_reflns_limit_h_max 5
_diffrn_reflns_limit_h_min -6
_diffrn_reflns_limit_k_max 20
_diffrn_reflns_limit_k_min -20
_diffrn_reflns_limit_l_max 14
_diffrn_reflns_limit_l_min -14
_diffrn_reflns_number 8580
_diffrn_reflns_point_group_measured_fraction_full 0.976
_diffrn_reflns_point_group_measured_fraction_max 0.976
_diffrn_reflns_theta_full 64.585
_diffrn_reflns_theta_max 64.585
_diffrn_reflns_theta_min 4.428
_exptl_absorpt_coefficient_mu 1.355
_exptl_absorpt_correction_T_max 0.713
_exptl_absorpt_correction_T_min 0.709
_exptl_absorpt_correction_type multi-scan
_exptl_absorpt_process_details '(sheldrick, 2014)'
_exptl_crystal_density_diffrn 1.754
_exptl_crystal_description block
_exptl_crystal_F_000 616
_exptl_crystal_recrystallization_method 'Re-crystallisation from solvent: Water'
_exptl_crystal_size_max 0.290
_exptl_crystal_size_mid 0.260
_exptl_crystal_size_min 0.250
_refine_diff_density_max 0.480
_refine_diff_density_min -0.510
_refine_diff_density_rms 0.121
_refine_ls_extinction_coef 0.040(4)
_refine_ls_extinction_expression Fc^*^=kFc[1+0.001xFc^2^\l^3^/sin(2\q)]^-1/4^
_refine_ls_extinction_method 'SHELXL-2014/7 (Sheldrick 2014'
_refine_ls_goodness_of_fit_ref 1.181
_refine_ls_hydrogen_treatment mixed
_refine_ls_matrix_type full
_refine_ls_number_parameters 199
_refine_ls_number_reflns 1861
_refine_ls_number_restraints 0
_refine_ls_restrained_S_all 1.181
_refine_ls_R_factor_all 0.0943
_refine_ls_R_factor_gt 0.0564
_refine_ls_shift/su_max 0.001
_refine_ls_shift/su_mean 0.000
_refine_ls_structure_factor_coef Fsqd
_refine_ls_weighting_details 'w=1/[\s^2^(Fo^2^)+(0.1182P)^2^] where P=(Fo^2^+2Fc^2^)/3'
_refine_ls_weighting_scheme calc
_refine_ls_wR_factor_gt 0.1566
_refine_ls_wR_factor_ref 0.1620
_reflns_Friedel_coverage 0.000
_reflns_number_gt 1625
_reflns_number_total 1908
_reflns_threshold_expression 'I > 2\s(I)'
_cod_data_source_file c7nj04400c2.cif
_cod_data_source_block 7
_cod_depositor_comments 'Adding full bibliography for 7057066--7057070.cif.'
_cod_database_code 7057069
_shelx_shelxl_version_number 2014/7
_shelx_space_group_comment
;
The symmetry employed for this shelxl refinement is uniquely defined
by the following loop, which should always be used as a source of
symmetry information in preference to the above space-group names.
They are only intended as comments.
;
_shelx_estimated_absorpt_t_min 0.695
_shelx_estimated_absorpt_t_max 0.728

loop_
_space_group_symop_operation_xyz
'x, y, z'
'-x+1/2, y+1/2, -z+1/2'
'-x, -y, -z'
'x-1/2, -y-1/2, z-1/2'

loop_
_atom_site_label
_atom_site_type_symbol
_atom_site_fract_x
_atom_site_fract_y
_atom_site_fract_z
_atom_site_U_iso_or_equiv
_atom_site_adp_type
_atom_site_occupancy
_atom_site_site_symmetry_order
_atom_site_calc_flag
_atom_site_refinement_flags_posn
_atom_site_refinement_flags_adp
F1 F 0.8186(2) 0.56193(6) 0.00039(9) 0.0384(4) Uani 1 1 d . .
O1 O 0.2112(2) 0.53191(7) 0.32294(10) 0.0342(4) Uani 1 1 d . .
O2 O 0.0572(2) 0.29111(6) 0.82349(10) 0.0288(4) Uani 1 1 d . .
H4 H -0.0420 0.3263 0.8117 0.043 Uiso 1 1 calc R U
O3 O 0.4259(3) 0.18092(7) 0.83566(11) 0.0325(4) Uani 1 1 d . .
O4 O 0.7600(2) 0.17158(6) 0.68216(10) 0.0281(4) Uani 1 1 d . .
O5 O 0.5046(3) 0.37826(6) 0.40357(10) 0.0306(4) Uani 1 1 d . .
O6 O 0.2241(3) 0.44275(6) 0.49130(10) 0.0339(5) Uani 1 1 d . .
H6 H 0.2300 0.4704 0.4374 0.051 Uiso 1 1 calc R U
N1 N 0.4060(3) 0.65175(8) 0.00859(13) 0.0323(5) Uani 1 1 d . .
H10 H 0.2747 0.6803 0.0099 0.039 Uiso 1 1 calc R U
H2 H 0.5043 0.6563 -0.0438 0.039 Uiso 1 1 calc R U
N2 N 0.3040(3) 0.59381(8) 0.16841(12) 0.0253(4) Uani 1 1 d . .
N3 N 0.5624(3) 0.49565(7) 0.24447(12) 0.0267(5) Uani 1 1 d . .
H8 H 0.5934 0.4624 0.2955 0.032 Uiso 1 1 calc R U
C1 C 0.3533(3) 0.54084(9) 0.24782(14) 0.0243(5) Uani 1 1 d . .
C2 C 0.4566(3) 0.60087(9) 0.08718(13) 0.0242(5) Uani 1 1 d . .
C3 C 0.6709(3) 0.55309(9) 0.08419(14) 0.0264(5) Uani 1 1 d . .
C4 C 0.7230(3) 0.50160(9) 0.16309(15) 0.0271(5) Uani 1 1 d . .
H9 H 0.8649 0.4706 0.1626 0.032 Uiso 1 1 calc R U
C5 C 0.3753(3) 0.38589(9) 0.48259(14) 0.0237(5) Uani 1 1 d . .
C6 C 0.3825(3) 0.33136(9) 0.57501(13) 0.0233(5) Uani 1 1 d . .
C7 C 0.5681(3) 0.27608(9) 0.58422(13) 0.0240(5) Uani 1 1 d . .
H7 H 0.6848 0.2721 0.5315 0.029 Uiso 1 1 calc R U
C8 C 0.5778(3) 0.22682(9) 0.67279(14) 0.0224(5) Uani 1 1 d . .
C9 C 0.4006(3) 0.23154(8) 0.75122(13) 0.0219(5) Uani 1 1 d . .
C10 C 0.2164(3) 0.28776(9) 0.74161(13) 0.0223(5) Uani 1 1 d . .
C11 C 0.2050(3) 0.33751(8) 0.65318(14) 0.0235(5) Uani 1 1 d . .
H5 H 0.0803 0.3746 0.6460 0.028 Uiso 1 1 calc R U
H1 H 0.770(4) 0.1572(13) 0.750(2) 0.035(5) Uiso 1 1 d . .
H3 H 0.287(5) 0.1795(13) 0.869(2) 0.048(7) Uiso 1 1 d . .

loop_
_atom_site_aniso_label
_atom_site_aniso_U_11
_atom_site_aniso_U_22
_atom_site_aniso_U_33
_atom_site_aniso_U_23
_atom_site_aniso_U_13
_atom_site_aniso_U_12
F1 0.0334(7) 0.0501(7) 0.0341(7) 0.0078(5) 0.0174(6) 0.0080(5)
O1 0.0338(7) 0.0388(8) 0.0322(8) 0.0123(5) 0.0145(6) 0.0099(6)
O2 0.0277(7) 0.0324(7) 0.0285(7) 0.0051(5) 0.0151(6) 0.0072(5)
O3 0.0296(7) 0.0362(8) 0.0336(8) 0.0145(5) 0.0133(6) 0.0080(5)
O4 0.0302(7) 0.0303(7) 0.0249(7) 0.0030(5) 0.0083(6) 0.0107(5)
O5 0.0360(8) 0.0307(7) 0.0271(7) 0.0043(5) 0.0138(6) 0.0063(5)
O6 0.0427(8) 0.0311(7) 0.0301(7) 0.0079(5) 0.0151(6) 0.0150(5)
N1 0.0306(8) 0.0359(8) 0.0317(8) 0.0116(6) 0.0102(7) 0.0069(6)
N2 0.0244(8) 0.0273(7) 0.0249(8) 0.0024(5) 0.0057(7) 0.0011(6)
N3 0.0273(8) 0.0273(8) 0.0261(8) 0.0044(5) 0.0052(7) 0.0022(6)
C1 0.0232(8) 0.0243(9) 0.0259(9) 0.0001(6) 0.0044(7) 0.0003(7)
C2 0.0228(8) 0.0255(8) 0.0244(9) -0.0028(6) 0.0030(8) -0.0032(7)
C3 0.0238(9) 0.0314(9) 0.0249(9) -0.0019(6) 0.0073(8) -0.0024(7)
C4 0.0229(9) 0.0271(9) 0.0319(10) -0.0012(6) 0.0065(9) 0.0031(7)
C5 0.0227(9) 0.0264(8) 0.0225(9) -0.0012(6) 0.0044(8) 0.0005(7)
C6 0.0233(8) 0.0246(8) 0.0223(9) -0.0025(6) 0.0035(7) -0.0022(7)
C7 0.0233(8) 0.0268(8) 0.0229(9) -0.0023(7) 0.0078(7) -0.0007(7)
C8 0.0199(8) 0.0241(8) 0.0237(9) -0.0039(6) 0.0039(7) -0.0009(6)
C9 0.0216(9) 0.0225(8) 0.0219(9) -0.0004(6) 0.0039(8) -0.0013(6)
C10 0.0215(9) 0.0248(8) 0.0213(9) -0.0019(6) 0.0063(8) -0.0027(6)
C11 0.0235(8) 0.0227(8) 0.0249(9) -0.0004(6) 0.0059(8) 0.0020(7)

loop_
_atom_type_symbol
_atom_type_description
_atom_type_scat_dispersion_real
_atom_type_scat_dispersion_imag
_atom_type_scat_source
C C 0.0181 0.0091 'International Tables Vol C Tables 4.2.6.8 and 6.1.1.4'
H H 0.0000 0.0000 'International Tables Vol C Tables 4.2.6.8 and 6.1.1.4'
N N 0.0311 0.0180 'International Tables Vol C Tables 4.2.6.8 and 6.1.1.4'
O O 0.0492 0.0322 'International Tables Vol C Tables 4.2.6.8 and 6.1.1.4'
F F 0.0727 0.0534 'International Tables Vol C Tables 4.2.6.8 and 6.1.1.4'

loop_
_geom_angle_atom_site_label_1
_geom_angle_atom_site_label_2
_geom_angle_atom_site_label_3
_geom_angle
C10 O2 H4 109.5
C9 O3 H3 109.8(16)
C8 O4 H1 105.9(15)
C5 O6 H6 109.5
C2 N1 H10 120.0
C2 N1 H2 120.0
H10 N1 H2 120.0
C2 N2 C1 120.02(13)
C4 N3 C1 122.23(15)
C4 N3 H8 118.9
C1 N3 H8 118.9
O1 C1 N2 121.34(14)
O1 C1 N3 119.34(15)
N2 C1 N3 119.32(13)
N1 C2 N2 119.99(14)
N1 C2 C3 120.02(14)
N2 C2 C3 119.99(15)
C4 C3 F1 121.71(14)
C4 C3 C2 120.36(14)
F1 C3 C2 117.93(15)
C3 C4 N3 118.08(14)
C3 C4 H9 121.0
N3 C4 H9 121.0
O5 C5 O6 122.47(14)
O5 C5 C6 122.60(14)
O6 C5 C6 114.93(13)
C7 C6 C11 120.98(15)
C7 C6 C5 119.64(13)
C11 C6 C5 119.36(14)
C8 C7 C6 119.17(13)
C8 C7 H7 120.4
C6 C7 H7 120.4
O4 C8 C7 119.55(12)
O4 C8 C9 119.68(14)
C7 C8 C9 120.75(15)
O3 C9 C10 123.87(13)
O3 C9 C8 116.57(14)
C10 C9 C8 119.53(14)
O2 C10 C11 123.40(14)
O2 C10 C9 116.39(13)
C11 C10 C9 120.21(13)
C10 C11 C6 119.35(15)
C10 C11 H5 120.3
C6 C11 H5 120.3

loop_
_geom_bond_atom_site_label_1
_geom_bond_atom_site_label_2
_geom_bond_distance
F1 C3 1.3448(19)
O1 C1 1.2417(19)
O2 C10 1.3592(18)
O2 H4 0.8200
O3 C9 1.3598(19)
O3 H3 0.87(3)
O4 C8 1.372(2)
O4 H1 0.86(2)
O5 C5 1.2332(19)
O6 C5 1.298(2)
O6 H6 0.8200
N1 C2 1.323(2)
N1 H10 0.8600
N1 H2 0.8600
N2 C2 1.334(2)
N2 C1 1.354(2)
N3 C4 1.362(2)
N3 C1 1.369(2)
N3 H8 0.8600
C2 C3 1.418(3)
C3 C4 1.334(3)
C4 H9 0.9300
C5 C6 1.479(2)
C6 C7 1.385(2)
C6 C11 1.397(2)
C7 C8 1.382(2)
C7 H7 0.9300
C8 C9 1.396(2)
C9 C10 1.392(2)
C10 C11 1.386(2)
C11 H5 0.9300
